data_4132426
loop_
_publ_author_name
'Bian, Lifang'
'Shi, Huifang'
'Wang, Xuan'
'Ling, Kun'
'Ma, Huili'
'Li, Mengping'
'Cheng, Zhichao'
'Ma, Chaoqun'
'Cai, Suzhi'
'Wu, Qi'
'Gan, Nan'
'Xu, Xiangfei'
'An, Zhongfu'
'Huang, Wei'

_publ_section_title
;
 Simultaneously Enhancing Efficiency and Lifetime of Ultralong Organic
 Phosphorescence Materials by Molecular Self-Assembly.
;
_journal_issue 34
_journal_name_full 'Journal of the American Chemical Society'
_journal_page_first 10734
_journal_page_last 10739
_journal_paper_doi 10.1021/jacs.8b03867
_journal_volume 140
_journal_year 2018
_chemical_formula_moiety 'C8 H5 O4, 2(H2 O), C3 H7 N6'
_chemical_formula_sum 'C11 H16 N6 O6'
_chemical_formula_weight 328.30
_space_group_crystal_system triclinic
_space_group_IT_number 2
_space_group_name_Hall '-P 1'
_space_group_name_H-M_alt 'P -1'
_atom_sites_solution_hydrogens mixed
_atom_sites_solution_primary dual
_audit_creation_date 2017-05-11
_audit_creation_method
;
Olex2 1.2-alpha
(compiled 2017.03.28 svn.r3405 for OlexSys, GUI svn.r5335)
;
_cell_angle_alpha 95.341(7)
_cell_angle_beta 105.299(7)
_cell_angle_gamma 97.970(8)
_cell_formula_units_Z 2
_cell_length_a 7.076(2)
_cell_length_b 9.231(3)
_cell_length_c 12.242(4)
_cell_measurement_reflns_used 3083
_cell_measurement_temperature 293
_cell_measurement_theta_max 27.56
_cell_measurement_theta_min 2.25
_cell_volume 756.8(4)
_computing_cell_refinement 'SAINT v8.37A (Bruker, 2015)'
_computing_data_reduction 'SAINT v8.37A (Bruker, 2015)'
_computing_molecular_graphics 'Olex2 (Dolomanov et al., 2009)'
_computing_publication_material 'Olex2 (Dolomanov et al., 2009)'
_computing_structure_refinement 'ShelXL (Sheldrick, 2015)'
_computing_structure_solution 'XT (Sheldrick, 2015)'
_diffrn_ambient_temperature 293
_diffrn_measured_fraction_theta_full 0.995
_diffrn_measured_fraction_theta_max 0.983
_diffrn_measurement_device_type 'Bruker APEX-II CCD'
_diffrn_measurement_method '\f and \w scans'
_diffrn_radiation_type MoK\a
_diffrn_radiation_wavelength 0.71073
_diffrn_reflns_av_R_equivalents 0
_diffrn_reflns_av_unetI/netI 0.0614
_diffrn_reflns_Laue_measured_fraction_full 0.995
_diffrn_reflns_Laue_measured_fraction_max 0.983
_diffrn_reflns_number 3475
_diffrn_reflns_point_group_measured_fraction_full 0.995
_diffrn_reflns_point_group_measured_fraction_max 0.983
_diffrn_reflns_theta_full 25.242
_diffrn_reflns_theta_max 27.656
_diffrn_reflns_theta_min 2.249
_diffrn_standards_number 0
_exptl_absorpt_coefficient_mu 0.119
_exptl_absorpt_correction_T_max 0.835
_exptl_absorpt_correction_T_min 0.667
_exptl_absorpt_correction_type multi-scan
_exptl_absorpt_process_details
;
 TWINABS-2012/1 (Bruker,2012) was used for absorption correction.
 
For component 1:
 wR2(int) was 0.1205 before and 0.0374 after correction.
 The Ratio of minimum to maximum transmission not present.
 The \l/2 correction factor is Not present
 
For component 2:
 wR2(int) was 0.1191 before and 0.0373 after correction.
 The Ratio of minimum to maximum transmission is 0.84.
 The \l/2 correction factor is Not present

Final HKLF 4 output contains 8027 reflections, Rint = 0.0309
 (4747 with I > 3sig(I), Rint = 0.0256)
;
_exptl_crystal_colour colourless
_exptl_crystal_colour_primary colourless
_exptl_crystal_density_diffrn 1.441
_exptl_crystal_description block
_exptl_crystal_F_000 344
_exptl_crystal_size_max 0.28
_exptl_crystal_size_mid 0.15
_exptl_crystal_size_min 0.12
_refine_diff_density_max 0.265
_refine_diff_density_min -0.321
_refine_diff_density_rms 0.067
_refine_ls_extinction_method none
_refine_ls_goodness_of_fit_ref 1.061
_refine_ls_hydrogen_treatment mixed
_refine_ls_matrix_type full
_refine_ls_number_parameters 223
_refine_ls_number_reflns 3475
_refine_ls_number_restraints 2
_refine_ls_restrained_S_all 1.061
_refine_ls_R_factor_all 0.1088
_refine_ls_R_factor_gt 0.0631
_refine_ls_shift/su_max 0.000
_refine_ls_shift/su_mean 0.000
_refine_ls_structure_factor_coef Fsqd
_refine_ls_weighting_details 'w=1/[\s^2^(Fo^2^)+(0.0851P)^2^+0.3775P] where P=(Fo^2^+2Fc^2^)/3'
_refine_ls_weighting_scheme calc
_refine_ls_wR_factor_gt 0.1644
_refine_ls_wR_factor_ref 0.1838
_reflns_Friedel_coverage 0.000
_reflns_number_gt 2217
_reflns_number_total 3475
_reflns_threshold_expression 'I > 2\s(I)'
_cod_data_source_file ja8b03867_si_001.cif
_cod_data_source_block zz
_cod_database_code 4132426
_shelx_shelxl_version_number 2014/7
_shelx_space_group_comment
;
The symmetry employed for this shelxl refinement is uniquely defined
by the following loop, which should always be used as a source of
symmetry information in preference to the above space-group names.
They are only intended as comments.
;
_olex2_refinement_description
;
1. Fixed Uiso
 At 1.2 times of:
  All C(H) groups, All N(H,H) groups
 At 1.5 times of:
  All O(H) groups, All O(H,H) groups
2. Restrained distances
 O5-H5C = O5-H5B
 0.86 with sigma of 0.02
3.a Free rotating group:
 O6(H6C,H6D), O5(H5B)
3.b Aromatic/amide H refined with riding coordinates:
 C7(H7), C5(H5), C3(H3), C4(H4)
3.c X=CH2 refined with riding coordinates:
 N6(H6A,H6B), N1(H1A,H1B), N3(H3A,H3B)
3.d Idealised tetrahedral OH refined as rotating group:
 O1(H1)
;
_olex2_submission_special_instructions 'No special instructions were received'

loop_
_space_group_symop_operation_xyz
'x, y, z'
'-x, -y, -z'

loop_
_atom_site_label
_atom_site_type_symbol
_atom_site_fract_x
_atom_site_fract_y
_atom_site_fract_z
_atom_site_U_iso_or_equiv
_atom_site_adp_type
_atom_site_occupancy
_atom_site_site_symmetry_order
_atom_site_calc_flag
_atom_site_refinement_flags_posn
O3 O 0.8477(3) 0.7384(2) -0.08234(14) 0.0464(5) Uani 1 1 d .
O1 O 0.7632(3) 0.52463(19) 0.38497(14) 0.0494(5) Uani 1 1 d .
H1 H 0.7520 0.4898 0.4426 0.074 Uiso 1 1 calc GR
O6 O 0.5081(3) 0.1604(2) 0.19597(16) 0.0537(5) Uani 1 1 d .
H6C H 0.3979 0.1862 0.1647 0.081 Uiso 1 1 d G
H6D H 0.5949 0.1939 0.1640 0.081 Uiso 1 1 d G
O4 O 0.7437(3) 0.5253(2) -0.02769(14) 0.0536(5) Uani 1 1 d .
O5 O 0.7433(3) 0.2677(2) 0.06159(17) 0.0553(5) Uani 1 1 d D
H5B H 0.8602 0.2509 0.0665 0.083 Uiso 1 1 d DG
O2 O 0.8744(3) 0.7332(2) 0.50793(14) 0.0531(5) Uani 1 1 d .
N4 N 0.4167(3) 0.8437(2) 0.37465(15) 0.0349(5) Uani 1 1 d .
N2 N 0.3084(3) 0.6144(2) 0.43743(15) 0.0329(4) Uani 1 1 d .
N5 N 0.3138(3) 0.6232(2) 0.24597(15) 0.0324(4) Uani 1 1 d .
N6 N 0.4045(3) 0.8445(2) 0.18426(16) 0.0389(5) Uani 1 1 d .
H6A H 0.4464 0.9382 0.1966 0.047 Uiso 1 1 calc R
H6B H 0.3794 0.7974 0.1167 0.047 Uiso 1 1 calc R
N1 N 0.2103(3) 0.4035(2) 0.30556(17) 0.0448(5) Uani 1 1 d .
H1A H 0.1861 0.3527 0.3572 0.054 Uiso 1 1 calc R
H1B H 0.1908 0.3610 0.2370 0.054 Uiso 1 1 calc R
N3 N 0.4173(4) 0.8315(2) 0.56056(17) 0.0479(6) Uani 1 1 d .
H3A H 0.3964 0.7837 0.6144 0.057 Uiso 1 1 calc R
H3B H 0.4626 0.9248 0.5748 0.057 Uiso 1 1 calc R
C6 C 0.8445(3) 0.7418(3) 0.11155(18) 0.0324(5) Uani 1 1 d .
C10 C 0.3797(3) 0.7615(3) 0.45540(19) 0.0330(5) Uani 1 1 d .
C7 C 0.8197(3) 0.6661(3) 0.20221(18) 0.0305(5) Uani 1 1 d .
H7 H 0.7767 0.5645 0.1894 0.037 Uiso 1 1 calc R
C11 C 0.3787(3) 0.7728(2) 0.26937(18) 0.0304(5) Uani 1 1 d .
C9 C 0.2774(3) 0.5468(3) 0.33142(18) 0.0329(5) Uani 1 1 d .
C8 C 0.8085(3) 0.6616(3) -0.00716(19) 0.0362(5) Uani 1 1 d .
C1 C 0.8343(3) 0.6676(3) 0.41152(19) 0.0346(5) Uani 1 1 d .
C2 C 0.8595(3) 0.7431(2) 0.31179(18) 0.0314(5) Uani 1 1 d .
C5 C 0.9036(4) 0.8944(3) 0.1316(2) 0.0418(6) Uani 1 1 d .
H5 H 0.9178 0.9455 0.0715 0.050 Uiso 1 1 calc R
C3 C 0.9197(4) 0.8960(3) 0.3307(2) 0.0419(6) Uani 1 1 d .
H3 H 0.9452 0.9474 0.4035 0.050 Uiso 1 1 calc R
C4 C 0.9416(4) 0.9714(3) 0.2403(2) 0.0500(7) Uani 1 1 d .
H4 H 0.9816 1.0733 0.2527 0.060 Uiso 1 1 calc R
H5C H 0.746(5) 0.358(2) 0.050(3) 0.077(12) Uiso 1 1 d D
H5A H 0.289(4) 0.575(3) 0.171(2) 0.044(7) Uiso 1 1 d .

loop_
_atom_site_aniso_label
_atom_site_aniso_U_11
_atom_site_aniso_U_22
_atom_site_aniso_U_33
_atom_site_aniso_U_23
_atom_site_aniso_U_13
_atom_site_aniso_U_12
O3 0.0692(12) 0.0485(11) 0.0273(9) 0.0126(8) 0.0219(8) 0.0084(9)
O1 0.0803(13) 0.0409(10) 0.0271(9) 0.0086(8) 0.0201(9) -0.0028(9)
O6 0.0664(12) 0.0594(13) 0.0458(11) 0.0250(9) 0.0255(10) 0.0149(10)
O4 0.0920(15) 0.0422(11) 0.0283(9) 0.0036(8) 0.0249(9) 0.0022(10)
O5 0.0680(13) 0.0540(13) 0.0473(11) 0.0145(10) 0.0235(10) 0.0023(11)
O2 0.0866(14) 0.0482(11) 0.0255(9) 0.0057(8) 0.0222(9) 0.0012(10)
N4 0.0463(11) 0.0338(10) 0.0261(10) 0.0083(8) 0.0130(8) 0.0034(8)
N2 0.0463(11) 0.0315(10) 0.0228(9) 0.0052(8) 0.0147(8) 0.0022(8)
N5 0.0430(11) 0.0349(11) 0.0209(9) 0.0058(8) 0.0120(8) 0.0047(8)
N6 0.0526(12) 0.0403(12) 0.0253(10) 0.0100(9) 0.0138(8) 0.0033(9)
N1 0.0763(15) 0.0337(11) 0.0252(10) 0.0028(9) 0.0214(10) -0.0005(10)
N3 0.0804(16) 0.0370(12) 0.0252(10) 0.0028(9) 0.0212(10) -0.0050(11)
C6 0.0355(11) 0.0418(13) 0.0239(11) 0.0089(10) 0.0125(9) 0.0088(10)
C10 0.0385(12) 0.0354(12) 0.0257(11) 0.0058(9) 0.0105(9) 0.0045(9)
C7 0.0377(12) 0.0306(12) 0.0254(11) 0.0070(9) 0.0115(9) 0.0063(9)
C11 0.0317(11) 0.0354(12) 0.0274(11) 0.0089(9) 0.0108(9) 0.0086(9)
C9 0.0394(12) 0.0373(13) 0.0252(11) 0.0087(9) 0.0128(9) 0.0073(10)
C8 0.0437(13) 0.0440(15) 0.0257(12) 0.0108(10) 0.0132(10) 0.0121(11)
C1 0.0410(12) 0.0397(13) 0.0258(11) 0.0078(10) 0.0129(9) 0.0067(10)
C2 0.0343(11) 0.0363(12) 0.0261(11) 0.0089(9) 0.0111(9) 0.0064(9)
C5 0.0583(15) 0.0403(14) 0.0309(12) 0.0140(11) 0.0188(11) 0.0037(11)
C3 0.0560(15) 0.0422(15) 0.0252(11) 0.0014(10) 0.0117(10) 0.0017(11)
C4 0.0738(18) 0.0362(14) 0.0377(14) 0.0071(11) 0.0189(13) -0.0060(12)

loop_
_atom_type_symbol
_atom_type_description
_atom_type_scat_dispersion_real
_atom_type_scat_dispersion_imag
_atom_type_scat_source
C C 0.0033 0.0016 'International Tables Vol C Tables 4.2.6.8 and 6.1.1.4'
H H 0.0000 0.0000 'International Tables Vol C Tables 4.2.6.8 and 6.1.1.4'
N N 0.0061 0.0033 'International Tables Vol C Tables 4.2.6.8 and 6.1.1.4'
O O 0.0106 0.0060 'International Tables Vol C Tables 4.2.6.8 and 6.1.1.4'

loop_
_geom_angle_atom_site_label_1
_geom_angle_atom_site_label_2
_geom_angle_atom_site_label_3
_geom_angle
C1 O1 H1 109.5
H6C O6 H6D 109.5
H5B O5 H5C 105.1
C11 N4 C10 116.6(2)
C9 N2 C10 116.07(18)
C11 N5 C9 119.29(19)
C11 N5 H5A 119.9(17)
C9 N5 H5A 120.8(17)
H6A N6 H6B 120.0
C11 N6 H6A 120.0
C11 N6 H6B 120.0
H1A N1 H1B 120.0
C9 N1 H1A 120.0
C9 N1 H1B 120.0
H3A N3 H3B 120.0
C10 N3 H3A 120.0
C10 N3 H3B 120.0
C7 C6 C8 121.5(2)
C5 C6 C7 119.2(2)
C5 C6 C8 119.3(2)
N2 C10 N4 125.5(2)
N3 C10 N4 116.8(2)
N3 C10 N2 117.7(2)
C6 C7 H7 120.0
C2 C7 C6 120.1(2)
C2 C7 H7 120.0
N4 C11 N5 121.12(19)
N6 C11 N4 120.9(2)
N6 C11 N5 118.0(2)
N2 C9 N5 121.4(2)
N1 C9 N2 120.7(2)
N1 C9 N5 117.9(2)
O3 C8 C6 117.0(2)
O4 C8 O3 123.3(2)
O4 C8 C6 119.8(2)
O1 C1 C2 114.02(19)
O2 C1 O1 123.4(2)
O2 C1 C2 122.6(2)
C7 C2 C1 122.2(2)
C3 C2 C7 120.0(2)
C3 C2 C1 117.7(2)
C6 C5 H5 119.6
C4 C5 C6 120.8(2)
C4 C5 H5 119.6
C2 C3 H3 120.1
C4 C3 C2 119.9(2)
C4 C3 H3 120.1
C5 C4 C3 120.0(2)
C5 C4 H4 120.0
C3 C4 H4 120.0

loop_
_geom_bond_atom_site_label_1
_geom_bond_atom_site_label_2
_geom_bond_distance
O3 C8 1.276(3)
O1 H1 0.8200
O1 C1 1.323(3)
O6 H6C 0.8499
O6 H6D 0.8498
O4 C8 1.256(3)
O5 H5B 0.8500
O5 H5C 0.854(18)
O2 C1 1.218(3)
N4 C10 1.358(3)
N4 C11 1.332(3)
N2 C10 1.357(3)
N2 C9 1.335(3)
N5 C11 1.371(3)
N5 C9 1.374(3)
N5 H5A 0.94(3)
N6 H6A 0.8600
N6 H6B 0.8600
N6 C11 1.324(3)
N1 H1A 0.8600
N1 H1B 0.8600
N1 C9 1.321(3)
N3 H3A 0.8600
N3 H3B 0.8600
N3 C10 1.328(3)
C6 C7 1.401(3)
C6 C8 1.509(3)
C6 C5 1.392(4)
C7 H7 0.9300
C7 C2 1.397(3)
C1 C2 1.499(3)
C2 C3 1.396(3)
C5 H5 0.9300
C5 C4 1.389(4)
C3 H3 0.9300
C3 C4 1.391(3)
C4 H4 0.9300

loop_
_geom_hbond_atom_site_label_D
_geom_hbond_atom_site_label_H
_geom_hbond_atom_site_label_A
_geom_hbond_distance_DH
_geom_hbond_distance_HA
_geom_hbond_distance_DA
_geom_hbond_angle_DHA
_geom_hbond_site_symmetry_A
O1 H1 N2 0.82 1.94 2.748(3) 171.0 2_666
O6 H6C O3 0.85 2.02 2.862(3) 174.0 2_665
O6 H6D O5 0.85 1.95 2.784(3) 167.4 .
O5 H5B O3 0.85 2.01 2.846(3) 166.9 2_765
N6 H6A O6 0.86 2.04 2.887(3) 169.0 1_565
N1 H1A O2 0.86 2.01 2.866(3) 170.3 2_666
N1 H1B O3 0.86 1.96 2.819(3) 178.5 2_665
N3 H3A O6 0.86 2.23 2.879(3) 132.4 2_666
O5 H5C O4 0.854(18) 1.89(2) 2.708(3) 161(3) .
N5 H5A O4 0.94(3) 1.85(3) 2.788(3) 176(2) 2_665
